data_4088871
loop_
_publ_author_name
'McCrea-Hendrick, Madison L.'
'Caputo, Christine A.'
'Linnera, Jarno'
'Vasko, Petra'
'Weinstein, Cory M.'
'Fettinger, James C.'
'Tuononen, Heikki M.'
'Power, Philip P.'

_publ_section_title
;
 Cleavage of Ge--Ge and Sn--Sn Triple Bonds in Heavy Group 14 Element
 Alkyne Analogues (EAriPr4)2 (E = Ge, Sn; AriPr4 =
 C6H3-2,6(C6H3-2,6-iPr2)2) by Reaction with Group 6 Carbonyls
;
_journal_issue 16
_journal_name_full Organometallics
_journal_page_first 2759
_journal_paper_doi 10.1021/acs.organomet.6b00519
_journal_volume 35
_journal_year 2016
_chemical_formula_moiety 'C68 H74 Ge2 O8 W2'
_chemical_formula_sum 'C68 H74 Ge2 O8 W2'
_chemical_formula_weight 1532.15
_space_group_crystal_system monoclinic
_space_group_IT_number 15
_space_group_name_Hall '-C 2yc'
_space_group_name_H-M_alt 'C 1 2/c 1'
_atom_sites_solution_hydrogens geom
_audit_creation_method SHELXL-2014/7
_cell_angle_alpha 90
_cell_angle_beta 92.144(2)
_cell_angle_gamma 90
_cell_formula_units_Z 4
_cell_length_a 24.6349(9)
_cell_length_b 19.7414(7)
_cell_length_c 15.9373(7)
_cell_measurement_reflns_used 9956
_cell_measurement_temperature 90(2)
_cell_measurement_theta_max 68.28
_cell_measurement_theta_min 2.87
_cell_volume 7745.3(5)
_computing_cell_refinement 'SAINT (8.18C) (Bruker, 2012)'
_computing_data_collection 'Apex2 (2010-11.3) (Bruker, 2010)'
_computing_data_reduction 'SAINT (8.18C) (Bruker, 2012)'
_computing_molecular_graphics 'Bruker SHELXTL'
_computing_publication_material 'Bruker SHELXTL'
_computing_structure_refinement 'SHELXL-2014/7 (Sheldrick, 2014)'
_computing_structure_solution 'SHELXS-97 (Sheldrick, 2008)'
_diffrn_ambient_temperature 90(2)
_diffrn_measured_fraction_theta_full 0.970
_diffrn_measured_fraction_theta_max 0.970
_diffrn_measurement_device_type 'Bruker APEX-II CCD'
_diffrn_measurement_method '\f and \w scans'
_diffrn_radiation_type CuK\a
_diffrn_radiation_wavelength 1.54178
_diffrn_reflns_av_R_equivalents 0.0337
_diffrn_reflns_av_unetI/netI 0.0397
_diffrn_reflns_Laue_measured_fraction_full 0.970
_diffrn_reflns_Laue_measured_fraction_max 0.970
_diffrn_reflns_limit_h_max 29
_diffrn_reflns_limit_h_min -28
_diffrn_reflns_limit_k_max 23
_diffrn_reflns_limit_k_min -23
_diffrn_reflns_limit_l_max 18
_diffrn_reflns_limit_l_min -14
_diffrn_reflns_number 14927
_diffrn_reflns_point_group_measured_fraction_full 0.970
_diffrn_reflns_point_group_measured_fraction_max 0.970
_diffrn_reflns_theta_full 66.591
_diffrn_reflns_theta_max 66.591
_diffrn_reflns_theta_min 3.591
_exptl_absorpt_coefficient_mu 6.588
_exptl_absorpt_correction_T_max 0.6314
_exptl_absorpt_correction_T_min 0.4498
_exptl_absorpt_correction_type numerical
_exptl_absorpt_process_details 'SADABS 2008/1 (Sheldrick, 2008)'
_exptl_crystal_colour Green
_exptl_crystal_density_diffrn 1.314
_exptl_crystal_description Parallelpiped
_exptl_crystal_F_000 3032
_exptl_crystal_size_max 0.135
_exptl_crystal_size_mid 0.109
_exptl_crystal_size_min 0.061
_refine_diff_density_max 3.696
_refine_diff_density_min -1.155
_refine_diff_density_rms 0.138
_refine_ls_extinction_method none
_refine_ls_goodness_of_fit_ref 1.039
_refine_ls_hydrogen_treatment constr
_refine_ls_matrix_type full
_refine_ls_number_parameters 369
_refine_ls_number_reflns 6652
_refine_ls_number_restraints 0
_refine_ls_restrained_S_all 1.039
_refine_ls_R_factor_all 0.0501
_refine_ls_R_factor_gt 0.0423
_refine_ls_shift/su_max 0.001
_refine_ls_shift/su_mean 0.000
_refine_ls_structure_factor_coef Fsqd
_refine_ls_weighting_details 'w=1/[\s^2^(Fo^2^)+(0.0643P)^2^+49.3149P] where P=(Fo^2^+2Fc^2^)/3'
_refine_ls_weighting_scheme calc
_refine_ls_wR_factor_gt 0.1074
_refine_ls_wR_factor_ref 0.1152
_reflns_Friedel_coverage 0.000
_reflns_number_gt 5692
_reflns_number_total 6652
_reflns_threshold_expression 'I > 2\s(I)'
_cod_data_source_file om6b00519_si_001.cif
_cod_data_source_block CC58CUFMI_SQ
_cod_depositor_comments
;
The following automatic conversions were performed:

data item '_exptl_absorpt_correction_type' value 'Numerical' was
changed to 'numerical' in accordance with the
/home/saulius/struct/COD-crude-data/automatic-downloads/DataCite-retrospective/ACS/depositions/lib/dictionaries/cif_core.dic
dictionary named 'cif_core.dic' version 2.4.2 last updated on
2011-04-26.

Automatic conversion script
Id: cif_fix_values 6909 2019-04-08 15:41:33Z antanas 
;
_cod_original_sg_symbol_H-M 'C 2/c'
_cod_database_code 4088871
_shelx_shelxl_version_number 2014/7
_shelx_space_group_comment
; 
The symmetry employed for this shelxl refinement is uniquely defined 
by the following loop, which should always be used as a source of 
symmetry information in preference to the above space-group names. 
They are only intended as comments. 
;
_shelx_estimated_absorpt_t_min 0.470
_shelx_estimated_absorpt_t_max 0.689

loop_
_space_group_symop_operation_xyz
'x, y, z'
'-x, y, -z+1/2'
'x+1/2, y+1/2, z'
'-x+1/2, y+1/2, -z+1/2'
'-x, -y, -z'
'x, -y, z-1/2'
'-x+1/2, -y+1/2, -z'
'x+1/2, -y+1/2, z-1/2'

loop_
_atom_site_label
_atom_site_type_symbol
_atom_site_fract_x
_atom_site_fract_y
_atom_site_fract_z
_atom_site_U_iso_or_equiv
_atom_site_adp_type
_atom_site_occupancy
_atom_site_site_symmetry_order
_atom_site_calc_flag
_atom_site_refinement_flags_posn
_atom_site_refinement_flags_adp
W1 W 0.29223(2) 0.21961(2) 0.43693(2) 0.02517(11) Uani 1 1 d . .
Ge1 Ge 0.19300(2) 0.18969(3) 0.45442(4) 0.02520(15) Uani 1 1 d . .
C1 C 0.14339(17) 0.1271(3) 0.3974(3) 0.0237(10) Uani 1 1 d . .
O1 O 0.33050(16) 0.1075(2) 0.5707(3) 0.0390(9) Uani 1 1 d . .
C2 C 0.13890(19) 0.0610(3) 0.4288(3) 0.0257(10) Uani 1 1 d . .
O2 O 0.27847(18) 0.1097(2) 0.2950(3) 0.0434(10) Uani 1 1 d . .
C3 C 0.10329(19) 0.0158(3) 0.3883(3) 0.0264(10) Uani 1 1 d . .
H3 H 0.0999 -0.0290 0.4092 0.032 Uiso 1 1 calc R U
O3 O 0.25440(16) 0.3314(2) 0.3025(2) 0.0375(9) Uani 1 1 d . .
C4 C 0.07266(19) 0.0357(3) 0.3177(3) 0.0269(10) Uani 1 1 d . .
H4 H 0.0482 0.0047 0.2909 0.032 Uiso 1 1 calc R U
O4 O 0.41265(18) 0.2255(2) 0.3801(3) 0.0453(11) Uani 1 1 d . .
C5 C 0.07766(19) 0.1005(3) 0.2865(3) 0.0259(10) Uani 1 1 d . .
H5 H 0.0572 0.1132 0.2372 0.031 Uiso 1 1 calc R U
C6 C 0.11236(18) 0.1478(2) 0.3261(3) 0.0239(10) Uani 1 1 d . .
C7 C 0.17177(19) 0.0392(2) 0.5054(3) 0.0257(10) Uani 1 1 d . .
C8 C 0.1525(2) 0.0543(3) 0.5860(3) 0.0288(11) Uani 1 1 d . .
C9 C 0.1838(2) 0.0333(3) 0.6567(3) 0.0325(12) Uani 1 1 d . .
H9 H 0.1715 0.0428 0.7112 0.039 Uiso 1 1 calc R U
C10 C 0.2325(2) -0.0011(3) 0.6480(4) 0.0374(13) Uani 1 1 d . .
H10 H 0.2536 -0.0141 0.6965 0.045 Uiso 1 1 calc R U
C11 C 0.2502(2) -0.0163(3) 0.5695(4) 0.0337(12) Uani 1 1 d . .
H11 H 0.2836 -0.0398 0.5646 0.040 Uiso 1 1 calc R U
C12 C 0.2203(2) 0.0019(3) 0.4969(3) 0.0290(11) Uani 1 1 d . .
C13 C 0.09822(19) 0.0892(3) 0.5975(3) 0.0287(11) Uani 1 1 d . .
H13 H 0.0935 0.1244 0.5526 0.034 Uiso 1 1 calc R U
C14 C 0.0514(2) 0.0377(3) 0.5863(4) 0.0369(13) Uani 1 1 d . .
H14A H 0.0514 0.0186 0.5296 0.055 Uiso 1 1 calc R U
H14B H 0.0167 0.0605 0.5946 0.055 Uiso 1 1 calc R U
H14C H 0.0563 0.0012 0.6277 0.055 Uiso 1 1 calc R U
C15 C 0.0939(2) 0.1246(3) 0.6828(4) 0.0358(12) Uani 1 1 d . .
H15A H 0.0928 0.0904 0.7273 0.054 Uiso 1 1 calc R U
H15B H 0.0606 0.1518 0.6827 0.054 Uiso 1 1 calc R U
H15C H 0.1255 0.1540 0.6929 0.054 Uiso 1 1 calc R U
C16 C 0.2384(2) -0.0225(3) 0.4123(4) 0.0354(12) Uani 1 1 d . .
H16 H 0.2219 0.0082 0.3685 0.042 Uiso 1 1 calc R U
C17 C 0.3005(2) -0.0211(4) 0.4033(4) 0.0463(15) Uani 1 1 d . .
H17A H 0.3144 0.0241 0.4176 0.070 Uiso 1 1 calc R U
H17B H 0.3091 -0.0320 0.3453 0.070 Uiso 1 1 calc R U
H17C H 0.3175 -0.0546 0.4414 0.070 Uiso 1 1 calc R U
C18 C 0.2172(3) -0.0938(3) 0.3947(4) 0.0436(14) Uani 1 1 d . .
H18A H 0.2284 -0.1238 0.4412 0.065 Uiso 1 1 calc R U
H18B H 0.2321 -0.1107 0.3425 0.065 Uiso 1 1 calc R U
H18C H 0.1774 -0.0928 0.3891 0.065 Uiso 1 1 calc R U
C19 C 0.1145(2) 0.2184(2) 0.2902(3) 0.0260(11) Uani 1 1 d . .
C20 C 0.0838(2) 0.2707(3) 0.3262(3) 0.0275(11) Uani 1 1 d . .
C21 C 0.0829(2) 0.3345(3) 0.2886(3) 0.0308(11) Uani 1 1 d . .
H21 H 0.0621 0.3699 0.3118 0.037 Uiso 1 1 calc R U
C22 C 0.1121(2) 0.3466(3) 0.2175(4) 0.0359(13) Uani 1 1 d . .
H22 H 0.1115 0.3903 0.1926 0.043 Uiso 1 1 calc R U
C23 C 0.1420(2) 0.2958(3) 0.1826(4) 0.0316(12) Uani 1 1 d . .
H23 H 0.1616 0.3049 0.1337 0.038 Uiso 1 1 calc R U
C24 C 0.1441(2) 0.2305(3) 0.2178(3) 0.0291(11) Uani 1 1 d . .
C25 C 0.0491(2) 0.2577(3) 0.4024(3) 0.0293(11) Uani 1 1 d . .
H25 H 0.0710 0.2295 0.4434 0.035 Uiso 1 1 calc R U
C26 C -0.0026(2) 0.2186(3) 0.3783(4) 0.0326(12) Uani 1 1 d . .
H26A H -0.0242 0.2446 0.3366 0.049 Uiso 1 1 calc R U
H26B H -0.0239 0.2116 0.4283 0.049 Uiso 1 1 calc R U
H26C H 0.0070 0.1746 0.3545 0.049 Uiso 1 1 calc R U
C27 C 0.0320(2) 0.3228(3) 0.4477(4) 0.0393(13) Uani 1 1 d . .
H27A H 0.0075 0.3491 0.4105 0.059 Uiso 1 1 calc R U
H27B H 0.0643 0.3498 0.4626 0.059 Uiso 1 1 calc R U
H27C H 0.0133 0.3108 0.4988 0.059 Uiso 1 1 calc R U
C28 C 0.17515(19) 0.1754(3) 0.1741(3) 0.0280(11) Uani 1 1 d . .
H28 H 0.1821 0.1377 0.2151 0.034 Uiso 1 1 calc R U
C29 C 0.1412(2) 0.1468(3) 0.0989(4) 0.0337(12) Uani 1 1 d . .
H29A H 0.1070 0.1284 0.1186 0.050 Uiso 1 1 calc R U
H29B H 0.1616 0.1108 0.0719 0.050 Uiso 1 1 calc R U
H29C H 0.1333 0.1832 0.0583 0.050 Uiso 1 1 calc R U
C30 C 0.2303(2) 0.1996(3) 0.1426(4) 0.0328(12) Uani 1 1 d . .
H30A H 0.2242 0.2306 0.0952 0.049 Uiso 1 1 calc R U
H30B H 0.2513 0.1604 0.1245 0.049 Uiso 1 1 calc R U
H30C H 0.2504 0.2231 0.1881 0.049 Uiso 1 1 calc R U
C31 C 0.3158(2) 0.1481(3) 0.5253(4) 0.0312(12) Uani 1 1 d . .
C32 C 0.2824(2) 0.1493(3) 0.3477(4) 0.0318(12) Uani 1 1 d . .
C33 C 0.2686(2) 0.2922(3) 0.3492(4) 0.0331(12) Uani 1 1 d . .
C34 C 0.36875(19) 0.2248(3) 0.4027(3) 0.0284(11) Uani 1 1 d . .

loop_
_atom_site_aniso_label
_atom_site_aniso_U_11
_atom_site_aniso_U_22
_atom_site_aniso_U_33
_atom_site_aniso_U_23
_atom_site_aniso_U_13
_atom_site_aniso_U_12
W1 0.02186(14) 0.02590(15) 0.02694(17) -0.00108(9) -0.00973(9) -0.00337(8)
Ge1 0.0223(3) 0.0249(3) 0.0275(3) -0.0006(2) -0.0107(2) -0.0036(2)
C1 0.017(2) 0.028(3) 0.026(3) -0.005(2) -0.0052(18) -0.0040(19)
O1 0.042(2) 0.034(2) 0.040(2) 0.0088(18) -0.0166(17) -0.0049(17)
C2 0.024(2) 0.029(3) 0.024(3) -0.004(2) -0.0053(18) 0.002(2)
O2 0.060(3) 0.036(2) 0.033(2) -0.0102(18) -0.0198(18) 0.0047(19)
C3 0.024(2) 0.025(2) 0.030(3) 0.000(2) -0.0093(19) -0.0012(19)
O3 0.043(2) 0.034(2) 0.035(2) 0.0041(18) -0.0139(17) -0.0081(17)
C4 0.025(2) 0.028(3) 0.028(3) -0.007(2) -0.0065(19) -0.001(2)
O4 0.039(2) 0.046(3) 0.050(3) 0.0106(19) -0.0033(19) -0.0033(18)
C5 0.023(2) 0.030(3) 0.024(3) -0.001(2) -0.0092(18) -0.001(2)
C6 0.017(2) 0.028(3) 0.027(3) 0.000(2) -0.0042(18) -0.0004(18)
C7 0.026(2) 0.024(2) 0.026(3) -0.002(2) -0.0107(19) -0.0005(19)
C8 0.029(2) 0.028(3) 0.030(3) 0.001(2) -0.008(2) -0.005(2)
C9 0.043(3) 0.028(3) 0.025(3) 0.001(2) -0.010(2) -0.006(2)
C10 0.040(3) 0.026(3) 0.044(4) 0.006(2) -0.019(2) -0.003(2)
C11 0.029(3) 0.029(3) 0.042(3) 0.007(2) -0.012(2) -0.001(2)
C12 0.029(2) 0.027(3) 0.030(3) 0.003(2) -0.009(2) 0.002(2)
C13 0.026(2) 0.029(3) 0.031(3) 0.001(2) -0.003(2) 0.001(2)
C14 0.032(3) 0.045(3) 0.033(3) -0.005(2) -0.003(2) -0.006(2)
C15 0.041(3) 0.035(3) 0.031(3) -0.002(2) -0.001(2) -0.003(2)
C16 0.033(3) 0.036(3) 0.037(3) 0.007(2) -0.005(2) 0.008(2)
C17 0.040(3) 0.054(4) 0.044(4) 0.003(3) -0.004(3) 0.019(3)
C18 0.053(4) 0.043(3) 0.035(3) -0.004(3) -0.005(3) 0.012(3)
C19 0.023(2) 0.027(3) 0.027(3) 0.0021(19) -0.0114(19) -0.0008(19)
C20 0.023(2) 0.030(3) 0.029(3) 0.000(2) -0.011(2) -0.0024(19)
C21 0.027(2) 0.028(3) 0.036(3) 0.001(2) -0.008(2) 0.002(2)
C22 0.032(3) 0.027(3) 0.048(4) 0.003(2) -0.011(2) -0.002(2)
C23 0.027(3) 0.033(3) 0.034(3) 0.006(2) -0.005(2) -0.005(2)
C24 0.022(2) 0.033(3) 0.032(3) 0.002(2) -0.012(2) -0.004(2)
C25 0.028(2) 0.031(3) 0.028(3) -0.002(2) -0.009(2) -0.001(2)
C26 0.026(3) 0.039(3) 0.033(3) -0.007(2) -0.004(2) -0.006(2)
C27 0.031(3) 0.041(3) 0.045(4) -0.010(3) -0.010(2) 0.002(2)
C28 0.024(2) 0.032(3) 0.028(3) 0.003(2) -0.0055(19) -0.001(2)
C29 0.027(3) 0.037(3) 0.036(3) 0.000(2) -0.005(2) 0.001(2)
C30 0.029(3) 0.031(3) 0.038(3) 0.001(2) 0.000(2) 0.001(2)
C31 0.027(2) 0.031(3) 0.034(3) -0.010(2) -0.011(2) 0.003(2)
C32 0.034(3) 0.027(3) 0.034(3) -0.007(2) -0.009(2) -0.003(2)
C33 0.033(3) 0.037(3) 0.028(3) -0.005(2) -0.008(2) 0.000(2)
C34 0.017(2) 0.042(3) 0.027(3) 0.003(2) -0.0014(19) -0.004(2)

loop_
_atom_type_symbol
_atom_type_description
_atom_type_scat_dispersion_real
_atom_type_scat_dispersion_imag
_atom_type_scat_source
C C 0.0181 0.0091 'International Tables Vol C Tables 4.2.6.8 and 6.1.1.4'
H H 0.0000 0.0000 'International Tables Vol C Tables 4.2.6.8 and 6.1.1.4'
O O 0.0492 0.0322 'International Tables Vol C Tables 4.2.6.8 and 6.1.1.4'
Ge Ge -1.0885 0.8855 'International Tables Vol C Tables 4.2.6.8 and 6.1.1.4'
W W -5.4734 5.5774 'International Tables Vol C Tables 4.2.6.8 and 6.1.1.4'

loop_
_geom_angle_atom_site_label_1
_geom_angle_atom_site_label_2
_geom_angle_atom_site_label_3
_geom_angle
_geom_angle_site_symmetry_1
_geom_angle_site_symmetry_3
C34 W1 C32 86.1(2) . .
C34 W1 C31 88.7(2) . .
C32 W1 C31 91.9(2) . .
C34 W1 C33 91.4(2) . .
C32 W1 C33 88.6(2) . .
C31 W1 C33 179.4(2) . .
C34 W1 Ge1 92.18(16) . 7_556
C32 W1 Ge1 177.86(17) . 7_556
C31 W1 Ge1 89.29(14) . 7_556
C33 W1 Ge1 90.13(15) . 7_556
C34 W1 Ge1 165.94(16) . .
C32 W1 Ge1 79.89(16) . .
C31 W1 Ge1 90.76(15) . .
C33 W1 Ge1 89.26(16) . .
Ge1 W1 Ge1 101.862(17) 7_556 .
C34 W1 W1 143.56(16) . 7_556
C32 W1 W1 130.35(15) . 7_556
C31 W1 W1 90.04(15) . 7_556
C33 W1 W1 89.51(16) . 7_556
Ge1 W1 W1 51.385(14) 7_556 7_556
Ge1 W1 W1 50.478(14) . 7_556
C1 Ge1 W1 148.31(14) . 7_556
C1 Ge1 W1 133.51(14) . .
W1 Ge1 W1 78.138(17) 7_556 .
C2 C1 C6 120.8(4) . .
C2 C1 Ge1 118.8(4) . .
C6 C1 Ge1 120.4(4) . .
C3 C2 C1 119.1(4) . .
C3 C2 C7 120.3(5) . .
C1 C2 C7 120.6(4) . .
C4 C3 C2 120.6(5) . .
C4 C3 H3 119.7 . .
C2 C3 H3 119.7 . .
C5 C4 C3 120.1(5) . .
C5 C4 H4 119.9 . .
C3 C4 H4 119.9 . .
C4 C5 C6 121.2(5) . .
C4 C5 H5 119.4 . .
C6 C5 H5 119.4 . .
C5 C6 C1 118.2(4) . .
C5 C6 C19 118.4(4) . .
C1 C6 C19 123.3(4) . .
C12 C7 C8 120.6(5) . .
C12 C7 C2 120.2(5) . .
C8 C7 C2 119.2(4) . .
C9 C8 C7 118.2(5) . .
C9 C8 C13 119.8(5) . .
C7 C8 C13 121.9(4) . .
C10 C9 C8 121.0(5) . .
C10 C9 H9 119.5 . .
C8 C9 H9 119.5 . .
C11 C10 C9 120.1(5) . .
C11 C10 H10 120.0 . .
C9 C10 H10 120.0 . .
C10 C11 C12 121.7(5) . .
C10 C11 H11 119.2 . .
C12 C11 H11 119.2 . .
C11 C12 C7 118.4(5) . .
C11 C12 C16 119.6(5) . .
C7 C12 C16 121.9(4) . .
C8 C13 C15 113.7(4) . .
C8 C13 C14 110.1(4) . .
C15 C13 C14 108.9(4) . .
C8 C13 H13 108.0 . .
C15 C13 H13 108.0 . .
C14 C13 H13 108.0 . .
C13 C14 H14A 109.5 . .
C13 C14 H14B 109.5 . .
H14A C14 H14B 109.5 . .
C13 C14 H14C 109.5 . .
H14A C14 H14C 109.5 . .
H14B C14 H14C 109.5 . .
C13 C15 H15A 109.5 . .
C13 C15 H15B 109.5 . .
H15A C15 H15B 109.5 . .
C13 C15 H15C 109.5 . .
H15A C15 H15C 109.5 . .
H15B C15 H15C 109.5 . .
C12 C16 C18 110.3(5) . .
C12 C16 C17 113.7(5) . .
C18 C16 C17 109.6(5) . .
C12 C16 H16 107.7 . .
C18 C16 H16 107.7 . .
C17 C16 H16 107.7 . .
C16 C17 H17A 109.5 . .
C16 C17 H17B 109.5 . .
H17A C17 H17B 109.5 . .
C16 C17 H17C 109.5 . .
H17A C17 H17C 109.5 . .
H17B C17 H17C 109.5 . .
C16 C18 H18A 109.5 . .
C16 C18 H18B 109.5 . .
H18A C18 H18B 109.5 . .
C16 C18 H18C 109.5 . .
H18A C18 H18C 109.5 . .
H18B C18 H18C 109.5 . .
C24 C19 C20 120.6(5) . .
C24 C19 C6 119.7(5) . .
C20 C19 C6 119.6(5) . .
C21 C20 C19 119.0(5) . .
C21 C20 C25 119.5(5) . .
C19 C20 C25 121.4(5) . .
C22 C21 C20 120.4(5) . .
C22 C21 H21 119.8 . .
C20 C21 H21 119.8 . .
C23 C22 C21 120.5(5) . .
C23 C22 H22 119.8 . .
C21 C22 H22 119.8 . .
C22 C23 C24 121.3(5) . .
C22 C23 H23 119.3 . .
C24 C23 H23 119.3 . .
C23 C24 C19 118.1(5) . .
C23 C24 C28 119.1(5) . .
C19 C24 C28 122.7(5) . .
C26 C25 C20 111.7(4) . .
C26 C25 C27 107.3(4) . .
C20 C25 C27 113.7(5) . .
C26 C25 H25 108.0 . .
C20 C25 H25 108.0 . .
C27 C25 H25 108.0 . .
C25 C26 H26A 109.5 . .
C25 C26 H26B 109.5 . .
H26A C26 H26B 109.5 . .
C25 C26 H26C 109.5 . .
H26A C26 H26C 109.5 . .
H26B C26 H26C 109.5 . .
C25 C27 H27A 109.5 . .
C25 C27 H27B 109.5 . .
H27A C27 H27B 109.5 . .
C25 C27 H27C 109.5 . .
H27A C27 H27C 109.5 . .
H27B C27 H27C 109.5 . .
C24 C28 C30 113.2(4) . .
C24 C28 C29 110.5(4) . .
C30 C28 C29 108.6(4) . .
C24 C28 H28 108.1 . .
C30 C28 H28 108.1 . .
C29 C28 H28 108.1 . .
C28 C29 H29A 109.5 . .
C28 C29 H29B 109.5 . .
H29A C29 H29B 109.5 . .
C28 C29 H29C 109.5 . .
H29A C29 H29C 109.5 . .
H29B C29 H29C 109.5 . .
C28 C30 H30A 109.5 . .
C28 C30 H30B 109.5 . .
H30A C30 H30B 109.5 . .
C28 C30 H30C 109.5 . .
H30A C30 H30C 109.5 . .
H30B C30 H30C 109.5 . .
O1 C31 W1 176.4(5) . .
O2 C32 W1 177.4(5) . .
O3 C33 W1 178.2(5) . .
O4 C34 W1 176.8(5) . .

loop_
_geom_bond_atom_site_label_1
_geom_bond_atom_site_label_2
_geom_bond_distance
_geom_bond_site_symmetry_2
W1 C34 1.985(5) .
W1 C32 1.996(5) .
W1 C31 2.062(6) .
W1 C33 2.070(6) .
W1 Ge1 2.5079(6) 7_556
W1 Ge1 2.5403(6) .
W1 W1 3.1817(5) 7_556
Ge1 C1 1.941(5) .
Ge1 W1 2.5078(6) 7_556
C1 C2 1.403(7) .
C1 C6 1.407(7) .
O1 C31 1.131(7) .
C2 C3 1.392(7) .
C2 C7 1.503(6) .
O2 C32 1.147(6) .
C3 C4 1.388(7) .
C3 H3 0.9500 .
O3 C33 1.121(7) .
C4 C5 1.379(7) .
C4 H4 0.9500 .
O4 C34 1.153(7) .
C5 C6 1.401(7) .
C5 H5 0.9500 .
C6 C19 1.507(7) .
C7 C12 1.416(7) .
C7 C8 1.418(7) .
C8 C9 1.402(7) .
C8 C13 1.522(7) .
C9 C10 1.391(8) .
C9 H9 0.9500 .
C10 C11 1.373(9) .
C10 H10 0.9500 .
C11 C12 1.395(7) .
C11 H11 0.9500 .
C12 C16 1.515(8) .
C13 C15 1.536(7) .
C13 C14 1.544(7) .
C13 H13 1.0000 .
C14 H14A 0.9800 .
C14 H14B 0.9800 .
C14 H14C 0.9800 .
C15 H15A 0.9800 .
C15 H15B 0.9800 .
C15 H15C 0.9800 .
C16 C18 1.524(8) .
C16 C17 1.542(8) .
C16 H16 1.0000 .
C17 H17A 0.9800 .
C17 H17B 0.9800 .
C17 H17C 0.9800 .
C18 H18A 0.9800 .
C18 H18B 0.9800 .
C18 H18C 0.9800 .
C19 C24 1.407(8) .
C19 C20 1.416(7) .
C20 C21 1.393(7) .
C20 C25 1.533(8) .
C21 C22 1.387(8) .
C21 H21 0.9500 .
C22 C23 1.374(8) .
C22 H22 0.9500 .
C23 C24 1.405(7) .
C23 H23 0.9500 .
C24 C28 1.515(7) .
C25 C26 1.527(7) .
C25 C27 1.541(8) .
C25 H25 1.0000 .
C26 H26A 0.9800 .
C26 H26B 0.9800 .
C26 H26C 0.9800 .
C27 H27A 0.9800 .
C27 H27B 0.9800 .
C27 H27C 0.9800 .
C28 C30 1.542(7) .
C28 C29 1.543(7) .
C28 H28 1.0000 .
C29 H29A 0.9800 .
C29 H29B 0.9800 .
C29 H29C 0.9800 .
C30 H30A 0.9800 .
C30 H30B 0.9800 .
C30 H30C 0.9800 .

loop_
_geom_torsion_atom_site_label_1
_geom_torsion_atom_site_label_2
_geom_torsion_atom_site_label_3
_geom_torsion_atom_site_label_4
_geom_torsion
C6 C1 C2 C3 0.2(7)
Ge1 C1 C2 C3 179.8(4)
C6 C1 C2 C7 -179.5(4)
Ge1 C1 C2 C7 0.2(6)
C1 C2 C3 C4 0.1(7)
C7 C2 C3 C4 179.7(5)
C2 C3 C4 C5 0.6(8)
C3 C4 C5 C6 -1.7(8)
C4 C5 C6 C1 1.9(7)
C4 C5 C6 C19 -178.1(5)
C2 C1 C6 C5 -1.2(7)
Ge1 C1 C6 C5 179.2(4)
C2 C1 C6 C19 178.8(5)
Ge1 C1 C6 C19 -0.8(7)
C3 C2 C7 C12 81.5(6)
C1 C2 C7 C12 -98.9(6)
C3 C2 C7 C8 -96.2(6)
C1 C2 C7 C8 83.4(6)
C12 C7 C8 C9 2.2(7)
C2 C7 C8 C9 179.9(5)
C12 C7 C8 C13 -175.0(5)
C2 C7 C8 C13 2.7(7)
C7 C8 C9 C10 0.2(8)
C13 C8 C9 C10 177.5(5)
C8 C9 C10 C11 -1.3(8)
C9 C10 C11 C12 0.0(8)
C10 C11 C12 C7 2.4(8)
C10 C11 C12 C16 -173.5(5)
C8 C7 C12 C11 -3.5(8)
C2 C7 C12 C11 178.8(5)
C8 C7 C12 C16 172.3(5)
C2 C7 C12 C16 -5.4(7)
C9 C8 C13 C15 24.5(7)
C7 C8 C13 C15 -158.3(5)
C9 C8 C13 C14 -98.0(6)
C7 C8 C13 C14 79.2(6)
C11 C12 C16 C18 83.7(6)
C7 C12 C16 C18 -92.1(6)
C11 C12 C16 C17 -39.9(7)
C7 C12 C16 C17 144.4(5)
C5 C6 C19 C24 -77.5(6)
C1 C6 C19 C24 102.5(6)
C5 C6 C19 C20 98.1(6)
C1 C6 C19 C20 -81.9(6)
C24 C19 C20 C21 0.4(7)
C6 C19 C20 C21 -175.2(4)
C24 C19 C20 C25 177.0(4)
C6 C19 C20 C25 1.4(7)
C19 C20 C21 C22 -0.6(7)
C25 C20 C21 C22 -177.3(5)
C20 C21 C22 C23 0.6(8)
C21 C22 C23 C24 -0.3(8)
C22 C23 C24 C19 0.1(8)
C22 C23 C24 C28 176.7(5)
C20 C19 C24 C23 -0.2(7)
C6 C19 C24 C23 175.4(4)
C20 C19 C24 C28 -176.6(4)
C6 C19 C24 C28 -1.0(7)
C21 C20 C25 C26 101.8(6)
C19 C20 C25 C26 -74.8(6)
C21 C20 C25 C27 -19.8(6)
C19 C20 C25 C27 163.6(5)
C23 C24 C28 C30 43.2(6)
C19 C24 C28 C30 -140.4(5)
C23 C24 C28 C29 -78.9(6)
C19 C24 C28 C29 97.5(6)
